data_1008028
loop_
_publ_author_name
'Padmanabhan, V M'
'Busing, W R'
'Levy, H A'

_publ_section_title
;
Barium chloride dihydrate by neutron diffraction
;
_journal_coden_ASTM ACBCAR
_journal_name_full 'Acta Crystallographica B (24,1968-38,1982)'
_journal_page_first 2290
_journal_page_last 2292
_journal_paper_doi 10.1107/S056774087800792X
_journal_volume 34
_journal_year 1978
_chemical_formula_structural 'Ba Cl2 (H2 O)2'
_chemical_formula_sum 'Ba Cl2 H4 O2'
_chemical_name_systematic 'Barium chloride dihydrate'
_space_group_IT_number 14
_symmetry_cell_setting monoclinic
_symmetry_Int_Tables_number 14
_symmetry_space_group_name_Hall '-P 2yn'
_symmetry_space_group_name_H-M 'P 1 21/n 1'
_cell_angle_alpha 90
_cell_angle_beta 91.104(3)
_cell_angle_gamma 90
_cell_formula_units_Z 4
_cell_length_a 6.7215(2)
_cell_length_b 10.9080(3)
_cell_length_c 7.1316(2)
_cell_volume 522.8
_refine_ls_R_factor_all 0.046
_cod_original_formula_sum 'H4 Ba Cl2 O2'
_cod_database_code 1008028

loop_
_symmetry_equiv_pos_as_xyz
x,y,z
1/2+x,1/2-y,1/2+z
-x,-y,-z
1/2-x,1/2+y,1/2-z

loop_
_atom_site_aniso_label
_atom_site_aniso_U_11
_atom_site_aniso_U_12
_atom_site_aniso_U_13
_atom_site_aniso_U_22
_atom_site_aniso_U_23
_atom_site_aniso_U_33
Ba1 0.0171(6) 0.0040(6) 0.0002(5) 0.0227(7) .0000(5) 0.0147(5)
Cl1 0.0236(4) 0.0005(3) -0.0012(3) 0.0211(4) -0.0019(3) 0.0213(4)
Cl2 0.0256(5) -0.0020(3) 0.0025(3) 0.0227(4) -0.0026(3) 0.0102(3)
O1 0.0226(7) 0.0022(6) .0000(6) 0.0208(7) 0.0038(6) 0.0273(6)
O2 0.0282(7) 0.0005(6) 0.0010(6) 0.0212(7) 0.0013(5) 0.0239(6)
H1 0.0564(18) -0.0030(12) -0.0042(14) 0.0295(13) -0.0022(12) 0.0557(16)
H2 0.0392(15) 0.0075(13) -0.0113(14) 0.0453(14) 0.0045(12) 0.0473(15)
H3 0.0420(15) -0.0040(13) 0.0088(12) 0.0562(17) 0.0051(12) 0.0372(13)
H4 0.0584(19) 0.0087(13) -0.0035(15) 0.0310(14) -0.0040(13) 0.0664(18)

loop_
_atom_site_label
_atom_site_type_symbol
_atom_site_symmetry_multiplicity
_atom_site_Wyckoff_symbol
_atom_site_fract_x
_atom_site_fract_y
_atom_site_fract_z
_atom_site_occupancy
_atom_site_attached_hydrogens
_atom_site_calc_flag
Ba1 Ba2+ 4 f 0.5410(2) 0.2831(1) 0.6461(2) 1. 0 d
Cl1 Cl1- 4 f 0.8625(1) 0.0811(1) 0.7946(1) 1. 0 d
Cl2 Cl1- 4 f 0.6419(1) 0.1049(1) 0.3020(1) 1. 0 d
O1 O2- 4 f 0.3777(2) 0.1404(1) 0.9409(2) 1. 0 d
O2 O2- 4 f 0.2007(2) 0.1474(1) 0.5060(2) 1. 0 d
H1 H1+ 4 f 0.3534(5) 0.0621(2) 0.8837(4) 1. 0 d
H2 H1+ 4 f 0.4755(5) 0.1252(3) 0.0405(4) 1. 0 d
H3 H1+ 4 f 0.0984(5) 0.1374(3) 0.5969(4) 1. 0 d
H4 H1+ 4 f 0.2471(5) 0.0656(3) 0.4891(5) 1. 0 d

loop_
_atom_type_symbol
_atom_type_oxidation_number
Ba2+ 2.000
Cl1- -1.000
O2- -2.000
H1+ 1.000
